data_7001108
loop_
_publ_author_name
'Sahoo, Subash Chandra'
'Ray, Manabendra'

_publ_section_title
;
 Formation of a narrow chiral cavity in bis-copper(ii) complexes of
 ferrocenylmethyl-l-tyrosine and its interaction with achiral guests
;
_journal_issue 17
_journal_name_full 'Dalton Transactions'
_journal_page_first 3230
_journal_page_last 3236
_journal_paper_doi 10.1039/b819915a
_journal_year 2009
_chemical_absolute_configuration syn
_chemical_compound_source synthesized
_chemical_formula_moiety 'C45 H45 Cu Fe2 N3 O6'
_chemical_formula_sum 'C45 H45 Cu Fe2 N3 O6'
_chemical_formula_weight 899.112
_space_group_IT_number 18
_symmetry_cell_setting orthorhombic
_symmetry_Int_Tables_number 18
_symmetry_space_group_name_Hall 'P 2 2ab'
_symmetry_space_group_name_H-M 'P 21 21 2'
_atom_sites_solution_hydrogens geom
_atom_sites_solution_primary direct
_atom_sites_solution_secondary difmap
_audit_creation_method SHELXL-97
_cell_angle_alpha 90.00
_cell_angle_beta 90.00
_cell_angle_gamma 90.00
_cell_formula_units_Z 2
_cell_length_a 11.0240(2)
_cell_length_b 11.7776(2)
_cell_length_c 15.3338(3)
_cell_measurement_reflns_used 9019
_cell_measurement_temperature 296(2)
_cell_measurement_theta_max 27.57
_cell_measurement_theta_min 2.53
_cell_volume 1990.88(6)
_computing_cell_refinement 'Bruker SMART'
_computing_data_collection 'Bruker SMART'
_computing_data_reduction 'Bruker SAINT'
_computing_molecular_graphics 'Bruker SHELXTL'
_computing_publication_material 'Bruker SHELXTL'
_computing_structure_refinement 'SHELXL-97 (Sheldrick, 1997)'
_computing_structure_solution 'SHELXS-97 (Sheldrick, 1990)'
_diffrn_ambient_temperature 296(2)
_diffrn_measured_fraction_theta_full 0.917
_diffrn_measured_fraction_theta_max 0.917
_diffrn_measurement_device_type 'CCD area detector'
_diffrn_measurement_method 'phi and omega scans'
_diffrn_radiation_monochromator graphite
_diffrn_radiation_type MoK\a
_diffrn_radiation_wavelength 0.71073
_diffrn_reflns_av_R_equivalents 0.0244
_diffrn_reflns_av_sigmaI/netI 0.0390
_diffrn_reflns_limit_h_max 16
_diffrn_reflns_limit_h_min -15
_diffrn_reflns_limit_k_max 18
_diffrn_reflns_limit_k_min -17
_diffrn_reflns_limit_l_max 22
_diffrn_reflns_limit_l_min -23
_diffrn_reflns_number 29385
_diffrn_reflns_theta_full 35.21
_diffrn_reflns_theta_max 35.21
_diffrn_reflns_theta_min 2.53
_diffrn_source 'fine-focus sealed tube'
_exptl_absorpt_coefficient_mu 1.310
_exptl_absorpt_correction_type none
_exptl_crystal_colour black
_exptl_crystal_density_diffrn 1.5
_exptl_crystal_density_method 'not measured'
_exptl_crystal_description rod
_exptl_crystal_F_000 930.0
_exptl_crystal_recrystallization_method 'methanol, slow evaporation'
_exptl_crystal_size_max 0.2
_exptl_crystal_size_mid 0.1
_exptl_crystal_size_min 0.1
_refine_diff_density_max 1.183
_refine_diff_density_min -0.374
_refine_diff_density_rms 0.072
_refine_ls_abs_structure_details 'Flack H D (1983), Acta Cryst. A39, 876-881'
_refine_ls_abs_structure_Flack 0.017(10)
_refine_ls_extinction_method none
_refine_ls_goodness_of_fit_ref 1.074
_refine_ls_hydrogen_treatment mixed
_refine_ls_matrix_type full
_refine_ls_number_parameters 264
_refine_ls_number_reflns 7965
_refine_ls_number_restraints 0
_refine_ls_restrained_S_all 1.074
_refine_ls_R_factor_all 0.0491
_refine_ls_R_factor_gt 0.0336
_refine_ls_shift/su_max 0.001
_refine_ls_shift/su_mean 0.000
_refine_ls_structure_factor_coef Fsqd
_refine_ls_weighting_details 'calc w=1/[\s^2^(Fo^2^)+(0.0500P)^2^+0.0000P] where P=(Fo^2^+2Fc^2^)/3'
_refine_ls_weighting_scheme calc
_refine_ls_wR_factor_gt 0.0879
_refine_ls_wR_factor_ref 0.0922
_reflns_number_gt 6099
_reflns_number_total 7965
_reflns_threshold_expression >2sigma(I)
_cod_data_source_file b819915a.txt
_cod_data_source_block 3_[Cu(S-fTyr)2(pyridine)]
_cod_database_code 7001108

loop_
_symmetry_equiv_pos_as_xyz
'x, y, z'
'-x, -y, z'
'-x+1/2, y+1/2, -z'
'x+1/2, -y+1/2, -z'

loop_
_atom_site_label
_atom_site_type_symbol
_atom_site_fract_x
_atom_site_fract_y
_atom_site_fract_z
_atom_site_U_iso_or_equiv
_atom_site_adp_type
_atom_site_occupancy
_atom_site_symmetry_multiplicity
_atom_site_calc_flag
_atom_site_refinement_flags
_atom_site_disorder_assembly
_atom_site_disorder_group
Cu1 Cu 0.0000 1.0000 0.79700(2) 0.03493(7) Uani 1 2 d S . .
Fe1 Fe 0.31471(3) 0.66136(2) 0.596441(16) 0.03796(7) Uani 1 1 d . . .
C4 C 0.3715(3) 0.8087(2) 0.54131(18) 0.0677(7) Uani 1 1 d . . .
H4 H 0.3408 0.8803 0.5543 0.081 Uiso 1 1 calc R . .
C1 C 0.3972(2) 0.6331(2) 0.47885(15) 0.0601(6) Uani 1 1 d . . .
H1 H 0.3865 0.5695 0.4438 0.072 Uiso 1 1 calc R . .
C3 C 0.4703(3) 0.7566(3) 0.5834(2) 0.0689(7) Uani 1 1 d . . .
H3 H 0.5168 0.7872 0.6283 0.083 Uiso 1 1 calc R . .
C2 C 0.4855(2) 0.6476(2) 0.54396(16) 0.0622(6) Uani 1 1 d . . .
H2 H 0.5445 0.5946 0.5590 0.075 Uiso 1 1 calc R . .
C5 C 0.3265(3) 0.7357(2) 0.47682(16) 0.0646(7) Uani 1 1 d . . .
H5 H 0.2623 0.7509 0.4393 0.077 Uiso 1 1 calc R . .
C8 C 0.18772(17) 0.70849(13) 0.68459(11) 0.0345(3) Uani 1 1 d . . .
C11 C 0.14838(17) 0.82826(14) 0.70373(13) 0.0400(4) Uani 1 1 d . . .
H11A H 0.2186 0.8719 0.7218 0.048 Uiso 1 1 calc R . .
H11B H 0.1174 0.8621 0.6505 0.048 Uiso 1 1 calc R . .
C9 C 0.28376(18) 0.64892(16) 0.72693(12) 0.0396(4) Uani 1 1 d . . .
H9 H 0.3333 0.6772 0.7710 0.048 Uiso 1 1 calc R . .
C6 C 0.1986(2) 0.52959(16) 0.62541(15) 0.0519(5) Uani 1 1 d . . .
H6 H 0.1825 0.4662 0.5912 0.062 Uiso 1 1 calc R . .
C7 C 0.1355(2) 0.63385(17) 0.62188(13) 0.0441(4) Uani 1 1 d . . .
H7 H 0.0711 0.6508 0.5850 0.053 Uiso 1 1 calc R . .
C10 C 0.2903(2) 0.53758(15) 0.68945(13) 0.0475(5) Uani 1 1 d . . .
H10 H 0.3451 0.4808 0.7046 0.057 Uiso 1 1 calc R . .
N1 N 0.05319(13) 0.83670(12) 0.77288(9) 0.0313(3) Uani 1 1 d . . .
C14 C -0.17235(16) 0.83336(15) 0.77351(11) 0.0362(3) Uani 1 1 d . . .
C12 C -0.05615(16) 0.76600(14) 0.75640(12) 0.0334(3) Uani 1 1 d . . .
H12 H -0.0558 0.7481 0.6940 0.040 Uiso 1 1 calc R . .
C13 C -0.05359(18) 0.65152(13) 0.80486(12) 0.0387(3) Uani 1 1 d . . .
H13A H -0.1293 0.6121 0.7941 0.046 Uiso 1 1 calc R . .
H13B H 0.0113 0.6055 0.7810 0.046 Uiso 1 1 calc R . .
O1 O -0.16242(12) 0.93886(10) 0.78985(11) 0.0456(3) Uani 1 1 d . . .
O2 O -0.27017(13) 0.78340(13) 0.76773(11) 0.0513(4) Uani 1 1 d . . .
C15 C -0.03552(15) 0.66193(13) 0.90228(12) 0.0359(3) Uani 1 1 d . . .
C16 C -0.1303(2) 0.69929(18) 0.95719(14) 0.0466(4) Uani 1 1 d . . .
H16 H -0.2046 0.7192 0.9329 0.056 Uiso 1 1 calc R . .
C18 C -0.0060(2) 0.67774(18) 1.08401(13) 0.0475(4) Uani 1 1 d . . .
C17 C -0.1145(2) 0.7067(2) 1.04548(15) 0.0541(5) Uani 1 1 d . . .
H17 H -0.1783 0.7318 1.0802 0.065 Uiso 1 1 calc R . .
C19 C 0.07226(18) 0.63253(16) 0.94195(14) 0.0414(4) Uani 1 1 d . . .
H19 H 0.1363 0.6074 0.9075 0.050 Uiso 1 1 calc R . .
C20 C 0.08844(19) 0.63916(17) 1.03140(14) 0.0445(4) Uani 1 1 d . . .
H20 H 0.1620 0.6180 1.0562 0.053 Uiso 1 1 calc R . .
O3 O 0.00396(19) 0.6863(2) 1.17235(11) 0.0725(5) Uani 1 1 d . . .
H3A H 0.0735 0.6706 1.1871 0.109 Uiso 1 1 calc R . .
N2 N 0.0000 1.0000 0.94393(16) 0.0468(5) Uani 1 2 d S . .
C24 C 0.0982(2) 0.9744(2) 0.98971(18) 0.0589(6) Uani 1 1 d . . .
H24 H 0.1687 0.9568 0.9593 0.071 Uiso 1 1 calc R . .
C29 C 0.0000 1.0000 1.1244(3) 0.0697(9) Uani 1 2 d S . .
H29 H 0.0000 1.0000 1.1850 0.084 Uiso 1 2 calc SR . .
C30 C 0.1026(3) 0.9722(3) 1.07965(17) 0.0666(7) Uani 1 1 d . . .
H30 H 0.1735 0.9524 1.1088 0.080 Uiso 1 1 calc R . .
H5X H 0.077(2) 0.8170(19) 0.8159(16) 0.037(6) Uiso 1 1 d . . .

loop_
_atom_site_aniso_label
_atom_site_aniso_U_11
_atom_site_aniso_U_22
_atom_site_aniso_U_33
_atom_site_aniso_U_23
_atom_site_aniso_U_13
_atom_site_aniso_U_12
Cu1 0.03102(14) 0.02694(11) 0.04684(17) 0.000 0.000 0.00373(10)
Fe1 0.04347(15) 0.03887(12) 0.03155(11) 0.00432(9) 0.00913(10) 0.00957(10)
C4 0.0858(19) 0.0535(12) 0.0639(15) 0.0181(11) 0.0328(14) 0.0086(12)
C1 0.0606(15) 0.0776(15) 0.0420(12) 0.0044(10) 0.0195(10) 0.0173(12)
C3 0.0680(17) 0.0713(15) 0.0675(16) 0.0073(12) 0.0205(13) -0.0139(12)
C2 0.0522(14) 0.0743(14) 0.0600(13) 0.0144(11) 0.0209(12) 0.0125(12)
C5 0.0688(16) 0.0786(15) 0.0463(12) 0.0259(11) 0.0179(12) 0.0175(13)
C8 0.0377(9) 0.0338(7) 0.0321(8) -0.0013(5) 0.0070(7) 0.0032(6)
C11 0.0401(9) 0.0330(7) 0.0468(9) 0.0015(7) 0.0147(8) 0.0031(6)
C9 0.0450(10) 0.0433(8) 0.0305(8) 0.0005(6) 0.0032(7) 0.0050(7)
C6 0.0702(15) 0.0395(9) 0.0460(10) -0.0129(7) 0.0135(11) -0.0047(9)
C7 0.0453(11) 0.0523(10) 0.0346(9) -0.0064(7) 0.0014(8) 0.0002(8)
C10 0.0679(14) 0.0363(8) 0.0383(10) 0.0066(7) 0.0101(9) 0.0138(8)
N1 0.0331(7) 0.0275(6) 0.0333(7) -0.0003(5) 0.0034(5) 0.0021(5)
C14 0.0317(8) 0.0413(8) 0.0356(8) 0.0006(6) 0.0001(6) -0.0008(7)
C12 0.0352(9) 0.0333(7) 0.0316(8) -0.0043(6) 0.0029(7) -0.0007(6)
C13 0.0460(9) 0.0266(6) 0.0435(9) -0.0032(6) 0.0061(8) -0.0042(6)
O1 0.0323(6) 0.0352(6) 0.0692(9) 0.0000(6) 0.0023(7) 0.0036(5)
O2 0.0352(7) 0.0527(8) 0.0659(10) -0.0085(7) 0.0035(7) -0.0074(6)
C15 0.0382(9) 0.0272(6) 0.0421(8) 0.0012(7) 0.0065(7) -0.0040(5)
C16 0.0361(10) 0.0591(11) 0.0446(10) -0.0013(8) 0.0021(8) 0.0063(8)
C18 0.0394(9) 0.0605(10) 0.0424(10) -0.0021(8) 0.0006(9) -0.0003(9)
C17 0.0406(11) 0.0759(15) 0.0458(12) -0.0037(10) 0.0084(9) 0.0062(10)
C19 0.0360(9) 0.0367(8) 0.0514(11) -0.0029(7) 0.0067(8) 0.0010(6)
C20 0.0360(10) 0.0478(10) 0.0498(11) -0.0030(8) -0.0034(8) 0.0016(7)
O3 0.0462(9) 0.1269(16) 0.0444(8) -0.0084(9) -0.0014(8) 0.0065(11)
N2 0.0482(13) 0.0526(11) 0.0396(12) 0.000 0.000 0.0030(12)
C24 0.0478(13) 0.0698(16) 0.0590(14) -0.0016(10) 0.0017(11) 0.0066(10)
C29 0.067(2) 0.092(3) 0.0497(19) 0.000 0.000 -0.012(2)
C30 0.0555(14) 0.090(2) 0.0545(15) -0.0010(12) -0.0110(11) 0.0012(12)

loop_
_atom_type_symbol
_atom_type_description
_atom_type_scat_dispersion_real
_atom_type_scat_dispersion_imag
_atom_type_scat_source
C C 0.0033 0.0016 'International Tables Vol C Tables 4.2.6.8 and 6.1.1.4'
H H 0.0000 0.0000 'International Tables Vol C Tables 4.2.6.8 and 6.1.1.4'
N N 0.0061 0.0033 'International Tables Vol C Tables 4.2.6.8 and 6.1.1.4'
O O 0.0106 0.0060 'International Tables Vol C Tables 4.2.6.8 and 6.1.1.4'
Fe Fe 0.3463 0.8444 'International Tables Vol C Tables 4.2.6.8 and 6.1.1.4'
Cu Cu 0.3201 1.2651 'International Tables Vol C Tables 4.2.6.8 and 6.1.1.4'

loop_
_geom_angle_atom_site_label_1
_geom_angle_atom_site_label_2
_geom_angle_atom_site_label_3
_geom_angle
_geom_angle_site_symmetry_1
_geom_angle_site_symmetry_3
_geom_angle_publ_flag
O1 Cu1 O1 173.50(10) 2_575 . ?
O1 Cu1 N1 84.55(6) 2_575 2_575 ?
O1 Cu1 N1 94.27(6) . 2_575 ?
O1 Cu1 N1 94.27(6) 2_575 . ?
O1 Cu1 N1 84.55(6) . . ?
N1 Cu1 N1 159.16(8) 2_575 . ?
O1 Cu1 N2 93.25(5) 2_575 . ?
O1 Cu1 N2 93.25(5) . . ?
N1 Cu1 N2 100.42(4) 2_575 . ?
N1 Cu1 N2 100.42(4) . . ?
C8 Fe1 C4 104.90(9) . . ?
C8 Fe1 C9 41.15(7) . . ?
C4 Fe1 C9 121.53(10) . . ?
C8 Fe1 C5 121.87(9) . . ?
C4 Fe1 C5 40.31(12) . . ?
C9 Fe1 C5 158.00(9) . . ?
C8 Fe1 C7 41.04(7) . . ?
C4 Fe1 C7 120.95(11) . . ?
C9 Fe1 C7 68.78(8) . . ?
C5 Fe1 C7 107.61(11) . . ?
C8 Fe1 C1 160.12(9) . . ?
C4 Fe1 C1 68.58(11) . . ?
C9 Fe1 C1 158.28(9) . . ?
C5 Fe1 C1 41.23(10) . . ?
C7 Fe1 C1 124.97(10) . . ?
C8 Fe1 C2 156.57(10) . . ?
C4 Fe1 C2 67.78(11) . . ?
C9 Fe1 C2 122.22(10) . . ?
C5 Fe1 C2 67.82(11) . . ?
C7 Fe1 C2 161.85(10) . . ?
C1 Fe1 C2 40.07(11) . . ?
C8 Fe1 C10 68.95(7) . . ?
C4 Fe1 C10 159.26(12) . . ?
C9 Fe1 C10 41.01(8) . . ?
C5 Fe1 C10 159.62(11) . . ?
C7 Fe1 C10 68.18(9) . . ?
C1 Fe1 C10 123.62(9) . . ?
C2 Fe1 C10 109.59(9) . . ?
C8 Fe1 C3 119.45(10) . . ?
C4 Fe1 C3 40.26(13) . . ?
C9 Fe1 C3 105.92(11) . . ?
C5 Fe1 C3 67.98(13) . . ?
C7 Fe1 C3 155.77(10) . . ?
C1 Fe1 C3 68.47(12) . . ?
C2 Fe1 C3 40.68(12) . . ?
C10 Fe1 C3 124.21(11) . . ?
C8 Fe1 C6 68.46(7) . . ?
C4 Fe1 C6 157.77(12) . . ?
C9 Fe1 C6 68.26(9) . . ?
C5 Fe1 C6 123.91(12) . . ?
C7 Fe1 C6 40.31(9) . . ?
C1 Fe1 C6 110.10(10) . . ?
C2 Fe1 C6 126.46(10) . . ?
C10 Fe1 C6 40.13(10) . . ?
C3 Fe1 C6 161.58(11) . . ?
C5 C4 C3 109.3(2) . . ?
C5 C4 Fe1 70.13(14) . . ?
C3 C4 Fe1 71.03(14) . . ?
C5 C4 H4 125.4 . . ?
C3 C4 H4 125.4 . . ?
Fe1 C4 H4 125.1 . . ?
C2 C1 C5 106.8(2) . . ?
C2 C1 Fe1 70.25(13) . . ?
C5 C1 Fe1 69.01(12) . . ?
C2 C1 H1 126.6 . . ?
C5 C1 H1 126.6 . . ?
Fe1 C1 H1 125.7 . . ?
C4 C3 C2 106.8(3) . . ?
C4 C3 Fe1 68.72(16) . . ?
C2 C3 Fe1 69.47(16) . . ?
C4 C3 H3 126.6 . . ?
C2 C3 H3 126.6 . . ?
Fe1 C3 H3 126.7 . . ?
C1 C2 C3 109.1(2) . . ?
C1 C2 Fe1 69.68(14) . . ?
C3 C2 Fe1 69.85(14) . . ?
C1 C2 H2 125.4 . . ?
C3 C2 H2 125.4 . . ?
Fe1 C2 H2 126.6 . . ?
C4 C5 C1 108.0(2) . . ?
C4 C5 Fe1 69.56(13) . . ?
C1 C5 Fe1 69.76(12) . . ?
C4 C5 H5 126.0 . . ?
C1 C5 H5 126.0 . . ?
Fe1 C5 H5 126.2 . . ?
C7 C8 C9 107.68(15) . . ?
C7 C8 C11 126.43(18) . . ?
C9 C8 C11 125.89(17) . . ?
C7 C8 Fe1 70.07(11) . . ?
C9 C8 Fe1 69.86(10) . . ?
C11 C8 Fe1 125.93(12) . . ?
N1 C11 C8 113.76(14) . . ?
N1 C11 H11A 108.8 . . ?
C8 C11 H11A 108.8 . . ?
N1 C11 H11B 108.8 . . ?
C8 C11 H11B 108.8 . . ?
H11A C11 H11B 107.7 . . ?
C8 C9 C10 107.75(17) . . ?
C8 C9 Fe1 68.99(10) . . ?
C10 C9 Fe1 70.32(10) . . ?
C8 C9 H9 126.1 . . ?
C10 C9 H9 126.1 . . ?
Fe1 C9 H9 126.1 . . ?
C10 C6 C7 108.74(17) . . ?
C10 C6 Fe1 69.83(12) . . ?
C7 C6 Fe1 69.06(12) . . ?
C10 C6 H6 125.6 . . ?
C7 C6 H6 125.6 . . ?
Fe1 C6 H6 127.1 . . ?
C6 C7 C8 108.16(19) . . ?
C6 C7 Fe1 70.63(13) . . ?
C8 C7 Fe1 68.89(11) . . ?
C6 C7 H7 125.9 . . ?
C8 C7 H7 125.9 . . ?
Fe1 C7 H7 126.1 . . ?
C6 C10 C9 107.67(17) . . ?
C6 C10 Fe1 70.04(12) . . ?
C9 C10 Fe1 68.67(10) . . ?
C6 C10 H10 126.2 . . ?
C9 C10 H10 126.2 . . ?
Fe1 C10 H10 126.7 . . ?
C12 N1 C11 114.28(14) . . ?
C12 N1 Cu1 108.97(10) . . ?
C11 N1 Cu1 113.08(10) . . ?
C12 N1 H5X 105.2(18) . . ?
C11 N1 H5X 111.0(18) . . ?
Cu1 N1 H5X 103.5(17) . . ?
O2 C14 O1 123.78(17) . . ?
O2 C14 C12 118.24(16) . . ?
O1 C14 C12 117.92(15) . . ?
N1 C12 C14 111.06(13) . . ?
N1 C12 C13 113.17(15) . . ?
C14 C12 C13 112.75(14) . . ?
N1 C12 H12 106.4 . . ?
C14 C12 H12 106.4 . . ?
C13 C12 H12 106.4 . . ?
C15 C13 C12 114.09(13) . . ?
C15 C13 H13A 108.7 . . ?
C12 C13 H13A 108.7 . . ?
C15 C13 H13B 108.7 . . ?
C12 C13 H13B 108.7 . . ?
H13A C13 H13B 107.6 . . ?
C14 O1 Cu1 117.04(12) . . ?
C19 C15 C16 116.91(18) . . ?
C19 C15 C13 121.94(16) . . ?
C16 C15 C13 121.13(17) . . ?
C17 C16 C15 121.1(2) . . ?
C17 C16 H16 119.5 . . ?
C15 C16 H16 119.5 . . ?
O3 C18 C17 118.6(2) . . ?
O3 C18 C20 122.6(2) . . ?
C17 C18 C20 118.79(19) . . ?
C16 C17 C18 121.3(2) . . ?
C16 C17 H17 119.4 . . ?
C18 C17 H17 119.4 . . ?
C15 C19 C20 122.24(18) . . ?
C15 C19 H19 118.9 . . ?
C20 C19 H19 118.9 . . ?
C19 C20 C18 119.69(19) . . ?
C19 C20 H20 120.2 . . ?
C18 C20 H20 120.2 . . ?
C18 O3 H3A 109.5 . . ?
C24 N2 C24 116.0(3) 2_575 . ?
C24 N2 Cu1 121.99(14) 2_575 . ?
C24 N2 Cu1 121.99(14) . . ?
N2 C24 C30 124.2(2) . . ?
N2 C24 H24 117.9 . . ?
C30 C24 H24 117.9 . . ?
C30 C29 C30 119.6(4) . 2_575 ?
C30 C29 H29 120.2 . . ?
C30 C29 H29 120.2 2_575 . ?
C29 C30 C24 118.0(3) . . ?
C29 C30 H30 121.0 . . ?
C24 C30 H30 121.0 . . ?

loop_
_geom_bond_atom_site_label_1
_geom_bond_atom_site_label_2
_geom_bond_distance
_geom_bond_site_symmetry_2
_geom_bond_publ_flag
Cu1 O1 1.9329(14) 2_575 ?
Cu1 O1 1.9330(14) . ?
Cu1 N1 2.0443(14) 2_575 ?
Cu1 N1 2.0444(14) . ?
Cu1 N2 2.253(2) . ?
Fe1 C8 2.0236(16) . ?
Fe1 C4 2.029(2) . ?
Fe1 C9 2.0351(17) . ?
Fe1 C5 2.037(2) . ?
Fe1 C7 2.039(2) . ?
Fe1 C1 2.047(2) . ?
Fe1 C2 2.054(2) . ?
Fe1 C10 2.0571(18) . ?
Fe1 C3 2.059(3) . ?
Fe1 C6 2.060(2) . ?
C4 C5 1.401(4) . ?
C4 C3 1.407(4) . ?
C4 H4 0.9300 . ?
C1 C2 1.405(4) . ?
C1 C5 1.438(3) . ?
C1 H1 0.9300 . ?
C3 C2 1.430(4) . ?
C3 H3 0.9300 . ?
C2 H2 0.9300 . ?
C5 H5 0.9300 . ?
C8 C7 1.424(3) . ?
C8 C9 1.426(3) . ?
C8 C11 1.505(2) . ?
C11 N1 1.495(2) . ?
C11 H11A 0.9700 . ?
C11 H11B 0.9700 . ?
C9 C10 1.434(3) . ?
C9 H9 0.9300 . ?
C6 C10 1.412(4) . ?
C6 C7 1.412(3) . ?
C6 H6 0.9300 . ?
C7 H7 0.9300 . ?
C10 H10 0.9300 . ?
N1 C12 1.487(2) . ?
N1 H5X 0.75(2) . ?
C14 O2 1.232(2) . ?
C14 O1 1.272(2) . ?
C14 C12 1.529(2) . ?
C12 C13 1.540(2) . ?
C12 H12 0.9800 . ?
C13 C15 1.512(3) . ?
C13 H13A 0.9700 . ?
C13 H13B 0.9700 . ?
C15 C19 1.379(3) . ?
C15 C16 1.412(3) . ?
C16 C17 1.368(3) . ?
C16 H16 0.9300 . ?
C18 O3 1.363(3) . ?
C18 C17 1.377(3) . ?
C18 C20 1.393(3) . ?
C17 H17 0.9300 . ?
C19 C20 1.385(3) . ?
C19 H19 0.9300 . ?
C20 H20 0.9300 . ?
O3 H3A 0.8200 . ?
N2 C24 1.325(3) 2_575 ?
N2 C24 1.325(3) . ?
C24 C30 1.380(4) . ?
C24 H24 0.9300 . ?
C29 C30 1.363(3) . ?
C29 C30 1.363(3) 2_575 ?
C29 H29 0.9300 . ?
C30 H30 0.9300 . ?
